data_4510347
loop_
_publ_author_name
'Cao, Li-Hui'
'Wei, Yong-Li'
'Yang, Yang'
'Xu, Hong'
'Zang, Shuang-Quan'
'Hou, Hong-Wei'
'Mak, Thomas C. W.'

_publ_section_title
;
 Crystal Structures and Properties of Cd(II) Coordination Polymers
 Supported by a New Chiral Aromatic Polycarboxylate Ligand
;
_journal_issue 4
_journal_name_full 'Crystal Growth &amp; Design'
_journal_page_first 1827
_journal_paper_doi 10.1021/cg401935z
_journal_volume 14
_journal_year 2014
_chemical_formula_moiety 'C24 H18 Cd3 O14'
_chemical_formula_sum 'C24 H18 Cd3 O14'
_chemical_formula_weight 867.58
_chemical_name_systematic
; 
 ? 
;
_space_group_IT_number 14
_symmetry_cell_setting monoclinic
_symmetry_space_group_name_Hall '-P 2ybc'
_symmetry_space_group_name_H-M 'P 1 21/c 1'
_atom_sites_solution_hydrogens geom
_atom_sites_solution_primary direct
_atom_sites_solution_secondary difmap
_audit_creation_method SHELXL-97
_cell_angle_alpha 90.00
_cell_angle_beta 107.421(4)
_cell_angle_gamma 90.00
_cell_formula_units_Z 2
_cell_length_a 9.5286(3)
_cell_length_b 9.7893(3)
_cell_length_c 13.7723(5)
_cell_measurement_reflns_used 2207
_cell_measurement_temperature 293(2)
_cell_measurement_theta_max 28.9777
_cell_measurement_theta_min 3.0517
_cell_volume 1225.73(7)
_computing_cell_refinement 'Bruker XSCANS'
_computing_data_collection 'Bruker XSCANS'
_computing_data_reduction 'Bruker SHELXTL'
_computing_molecular_graphics 'Bruker SHELXTL'
_computing_publication_material 'Bruker SHELXTL'
_computing_structure_refinement 'SHELXL-97 (Sheldrick, 1997)'
_computing_structure_solution 'SHELXS-97 (Sheldrick, 1990)'
_diffrn_ambient_temperature 293(2)
_diffrn_measured_fraction_theta_full 0.999
_diffrn_measured_fraction_theta_max 0.999
_diffrn_measurement_device_type 'Bruker P4'
_diffrn_measurement_method '\w scans'
_diffrn_radiation_monochromator graphite
_diffrn_radiation_source 'fine-focus sealed tube'
_diffrn_radiation_type MoK\a
_diffrn_radiation_wavelength 0.71073
_diffrn_reflns_av_R_equivalents 0.0354
_diffrn_reflns_av_sigmaI/netI 0.0515
_diffrn_reflns_limit_h_max 11
_diffrn_reflns_limit_h_min -11
_diffrn_reflns_limit_k_max 10
_diffrn_reflns_limit_k_min -11
_diffrn_reflns_limit_l_max 16
_diffrn_reflns_limit_l_min -10
_diffrn_reflns_number 4956
_diffrn_reflns_theta_full 25.00
_diffrn_reflns_theta_max 25.00
_diffrn_reflns_theta_min 3.06
_exptl_absorpt_coefficient_mu 2.657
_exptl_absorpt_correction_T_max 0.6186
_exptl_absorpt_correction_T_min 0.5681
_exptl_absorpt_correction_type multi-scan
_exptl_absorpt_process_details 'SADABS(Bruker, 2005)'
_exptl_crystal_colour colorless
_exptl_crystal_density_diffrn 2.351
_exptl_crystal_density_method 'not measured'
_exptl_crystal_description block
_exptl_crystal_F_000 836
_exptl_crystal_size_max 0.24
_exptl_crystal_size_mid 0.22
_exptl_crystal_size_min 0.20
_refine_diff_density_max 1.045
_refine_diff_density_min -1.559
_refine_diff_density_rms 0.194
_refine_ls_extinction_method none
_refine_ls_goodness_of_fit_ref 1.076
_refine_ls_hydrogen_treatment constr
_refine_ls_matrix_type full
_refine_ls_number_parameters 206
_refine_ls_number_reflns 2163
_refine_ls_number_restraints 12
_refine_ls_restrained_S_all 1.074
_refine_ls_R_factor_all 0.0751
_refine_ls_R_factor_gt 0.0682
_refine_ls_shift/su_max 0.002
_refine_ls_shift/su_mean 0.000
_refine_ls_structure_factor_coef Fsqd
_refine_ls_weighting_details 'calc w=1/[\s^2^(Fo^2^)+(0.0000P)^2^+56.9287P] where P=(Fo^2^+2Fc^2^)/3'
_refine_ls_weighting_scheme calc
_refine_ls_wR_factor_gt 0.1531
_refine_ls_wR_factor_ref 0.1561
_reflns_number_gt 1957
_reflns_number_total 2163
_reflns_threshold_expression >2sigma(I)
_cod_data_source_file cg401935z_si_002.cif
_cod_data_source_block complex1
_cod_depositor_comments
;
The following automatic conversions were performed:

'_symmetry_cell_setting' value 'Monoclinic' changed to 'monoclinic'
according to
/usr/data/users/saulius/automatic-downloads/current/ACS/lib/dictionaries/cif_core.dic
dictionary named 'cif_core.dic' version 2.4.2 from 2011-04-26.

Automatic conversion script
Id: cif_fix_values 2281 2013-09-26 08:29:07Z andrius 
;
_cod_original_sg_symbol_Hall '-P 2ybc '
_cod_original_sg_symbol_H-M 'P 21/c '
_cod_database_code 4510347

loop_
_symmetry_equiv_pos_as_xyz
'x, y, z'
'-x, y+1/2, -z+1/2'
'-x, -y, -z'
'x, -y-1/2, z-1/2'

loop_
_atom_site_label
_atom_site_type_symbol
_atom_site_fract_x
_atom_site_fract_y
_atom_site_fract_z
_atom_site_U_iso_or_equiv
_atom_site_adp_type
_atom_site_occupancy
_atom_site_symmetry_multiplicity
_atom_site_calc_flag
_atom_site_refinement_flags
_atom_site_disorder_assembly
_atom_site_disorder_group
Cd1 Cd 1.32195(10) -0.03030(9) 0.39888(8) 0.0242(3) Uani 1 1 d . . .
Cd2 Cd 1.0000 0.0000 0.5000 0.0242(3) Uani 1 2 d S . .
O1 O 1.1237(10) 0.1032(9) 0.3930(7) 0.028(2) Uani 1 1 d . . .
O2 O 1.3070(11) 0.2257(10) 0.3752(9) 0.043(3) Uani 1 1 d . . .
O3 O 1.2485(11) 0.7547(10) 0.3952(8) 0.038(3) Uani 1 1 d . . .
O4 O 1.0382(14) 0.8177(10) 0.4195(9) 0.051(3) Uani 1 1 d . . .
O5 O 0.6040(9) 0.4518(9) 0.2489(6) 0.0243(19) Uani 1 1 d . . .
O6 O 0.4259(10) 0.4977(12) 0.0682(7) 0.039(2) Uani 1 1 d . . .
O7 O 0.2274(10) 0.5091(13) 0.1224(8) 0.046(3) Uani 1 1 d . . .
C1 C 1.1786(14) 0.2173(14) 0.3835(10) 0.028(3) Uani 1 1 d . . .
C2 C 1.1215(16) 0.7310(13) 0.4029(10) 0.027(3) Uani 1 1 d . A .
C3 C 1.0893(13) 0.3432(13) 0.3722(9) 0.020(3) Uani 1 1 d . . .
C4 C 1.1504(14) 0.4742(13) 0.3829(9) 0.022(3) Uani 1 1 d . A .
H4 H 1.2498 0.4863 0.3900 0.027 Uiso 1 1 calc R . .
C6 C 0.9144(13) 0.5690(13) 0.3726(9) 0.024(3) Uani 1 1 d . A .
H6 H 0.8569 0.6446 0.3759 0.029 Uiso 1 1 calc R . .
C7 C 0.8510(12) 0.4403(14) 0.3571(9) 0.023(3) Uani 1 1 d . . .
C8 C 0.9402(13) 0.3275(13) 0.3574(9) 0.022(3) Uani 1 1 d . A .
H8 H 0.8989 0.2406 0.3475 0.026 Uiso 1 1 calc R . .
C5 C 1.0607(14) 0.5860(12) 0.3829(10) 0.022(3) Uani 1 1 d . . .
C9 C 0.6913(14) 0.4172(17) 0.3502(11) 0.036(4) Uani 1 1 d . A .
H9A H 0.6756 0.3223 0.3645 0.043 Uiso 1 1 calc R . .
H9B H 0.6641 0.4740 0.3993 0.043 Uiso 1 1 calc R . .
C10 C 0.449(4) 0.415(4) 0.229(3) 0.044(9) Uani 0.51(3) 1 d P A 1
H10A H 0.4156 0.4390 0.2863 0.052 Uiso 0.51(3) 1 d PR A 1
C10' C 0.457(3) 0.494(4) 0.248(2) 0.023(7) Uani 0.49(3) 1 d PU A 2
H10B H 0.4186 0.4277 0.2851 0.027 Uiso 0.49(3) 1 d PR A 2
C11 C 0.3618(14) 0.4936(14) 0.1344(10) 0.028(3) Uani 1 1 d . . .
C12 C 0.436(4) 0.260(4) 0.210(3) 0.052(10) Uani 0.51(3) 1 d PU A 1
H12A H 0.4895 0.2138 0.2715 0.078 Uiso 0.51(3) 1 d PR A 1
H12B H 0.3350 0.2307 0.1904 0.078 Uiso 0.51(3) 1 d PR A 1
H12C H 0.4783 0.2391 0.1570 0.078 Uiso 0.51(3) 1 d PR A 1
C12' C 0.469(3) 0.630(3) 0.300(2) 0.041(10) Uani 0.49(3) 1 d P A 2
H12D H 0.5279 0.6240 0.3694 0.062 Uiso 0.49(3) 1 d PR A 2
H12E H 0.5137 0.6933 0.2643 0.062 Uiso 0.49(3) 1 d PR A 2
H12F H 0.3723 0.6624 0.2964 0.062 Uiso 0.49(3) 1 d PR A 2

loop_
_atom_site_aniso_label
_atom_site_aniso_U_11
_atom_site_aniso_U_22
_atom_site_aniso_U_33
_atom_site_aniso_U_23
_atom_site_aniso_U_13
_atom_site_aniso_U_12
Cd1 0.0183(5) 0.0218(5) 0.0316(5) -0.0014(4) 0.0063(4) -0.0002(4)
Cd2 0.0188(6) 0.0193(6) 0.0350(8) -0.0059(6) 0.0087(6) 0.0014(5)
O1 0.031(5) 0.019(5) 0.034(6) -0.004(4) 0.008(4) 0.001(4)
O2 0.034(6) 0.036(6) 0.071(8) 0.001(5) 0.033(6) 0.009(5)
O3 0.039(6) 0.036(6) 0.051(7) -0.006(5) 0.034(5) -0.008(5)
O4 0.072(8) 0.026(5) 0.060(8) -0.015(5) 0.028(7) 0.002(5)
O5 0.014(4) 0.033(5) 0.027(5) 0.003(4) 0.007(4) 0.002(4)
O6 0.018(5) 0.064(7) 0.031(5) 0.001(5) 0.003(4) 0.005(5)
O7 0.019(5) 0.073(8) 0.043(6) -0.004(6) 0.003(4) 0.000(5)
C1 0.023(7) 0.036(8) 0.027(7) 0.000(6) 0.012(6) 0.004(6)
C2 0.038(8) 0.024(7) 0.018(7) 0.000(6) 0.008(6) 0.004(6)
C3 0.018(6) 0.027(7) 0.013(6) -0.004(5) 0.003(5) -0.001(5)
C4 0.023(6) 0.029(7) 0.020(6) 0.001(5) 0.013(5) -0.006(5)
C6 0.020(6) 0.029(7) 0.022(7) 0.000(6) 0.006(5) 0.005(5)
C7 0.010(6) 0.036(7) 0.025(7) 0.011(6) 0.007(5) 0.006(5)
C8 0.017(6) 0.031(7) 0.016(6) 0.004(5) 0.004(5) -0.003(5)
C5 0.034(7) 0.018(6) 0.020(7) 0.005(5) 0.016(6) 0.002(5)
C9 0.020(7) 0.051(9) 0.039(9) 0.015(7) 0.012(6) -0.001(6)
C10 0.05(2) 0.04(2) 0.034(19) -0.003(16) 0.012(15) -0.006(17)
C10' 0.016(9) 0.029(11) 0.021(10) 0.000(8) 0.002(7) -0.001(8)
C11 0.021(6) 0.035(7) 0.027(7) 0.017(6) 0.005(6) 0.001(6)
C12 0.046(13) 0.057(13) 0.056(13) 0.008(9) 0.022(9) -0.011(9)
C12' 0.041(19) 0.06(2) 0.017(15) 0.005(14) 0.003(13) 0.036(16)

loop_
_atom_type_symbol
_atom_type_description
_atom_type_scat_dispersion_real
_atom_type_scat_dispersion_imag
_atom_type_scat_source
C C 0.0033 0.0016 'International Tables Vol C Tables 4.2.6.8 and 6.1.1.4'
H H 0.0000 0.0000 'International Tables Vol C Tables 4.2.6.8 and 6.1.1.4'
Cd Cd -0.8075 1.2024 'International Tables Vol C Tables 4.2.6.8 and 6.1.1.4'
O O 0.0106 0.0060 'International Tables Vol C Tables 4.2.6.8 and 6.1.1.4'

loop_
_geom_angle_atom_site_label_1
_geom_angle_atom_site_label_2
_geom_angle_atom_site_label_3
_geom_angle
_geom_angle_site_symmetry_1
_geom_angle_site_symmetry_3
O3 Cd1 O6 101.3(4) 1_545 4_666
O3 Cd1 O1 106.9(3) 1_545 .
O6 Cd1 O1 93.3(3) 4_666 .
O3 Cd1 O6 114.7(4) 1_545 2_745
O6 Cd1 O6 71.0(4) 4_666 2_745
O1 Cd1 O6 137.5(4) . 2_745
O3 Cd1 O5 94.8(3) 1_545 2_745
O6 Cd1 O5 138.5(3) 4_666 2_745
O1 Cd1 O5 118.2(3) . 2_745
O6 Cd1 O5 67.5(3) 2_745 2_745
O3 Cd1 O2 159.3(4) 1_545 .
O6 Cd1 O2 89.0(4) 4_666 .
O1 Cd1 O2 54.0(3) . .
O6 Cd1 O2 85.6(4) 2_745 .
O5 Cd1 O2 89.0(3) 2_745 .
O4 Cd2 O4 180.0(5) 1_545 3_766
O4 Cd2 O7 85.7(4) 1_545 2_645
O4 Cd2 O7 94.3(4) 3_766 2_645
O4 Cd2 O7 94.3(4) 1_545 4_666
O4 Cd2 O7 85.7(4) 3_766 4_666
O7 Cd2 O7 180.0(5) 2_645 4_666
O4 Cd2 O1 81.0(4) 1_545 .
O4 Cd2 O1 99.0(4) 3_766 .
O7 Cd2 O1 93.6(3) 2_645 .
O7 Cd2 O1 86.4(3) 4_666 .
O4 Cd2 O1 99.0(4) 1_545 3_756
O4 Cd2 O1 81.0(4) 3_766 3_756
O7 Cd2 O1 86.4(3) 2_645 3_756
O7 Cd2 O1 93.6(3) 4_666 3_756
O1 Cd2 O1 180.000(1) . 3_756
C1 O1 Cd1 98.5(8) . .
C1 O1 Cd2 138.0(9) . .
Cd1 O1 Cd2 107.1(4) . .
C1 O2 Cd1 86.7(8) . .
C2 O3 Cd1 118.4(9) . 1_565
C2 O4 Cd2 150.7(11) . 1_565
C9 O5 C10' 110.4(13) . .
C9 O5 C10 112.4(15) . .
C10' O5 C10 32.2(15) . .
C9 O5 Cd1 128.5(7) . 2_755
C10' O5 Cd1 120.8(12) . 2_755
C10 O5 Cd1 113.9(14) . 2_755
C11 O6 Cd1 127.0(8) . 4_465
C11 O6 Cd1 124.0(8) . 2_755
Cd1 O6 Cd1 109.0(4) 4_465 2_755
C11 O7 Cd2 142.2(10) . 2_655
O1 C1 O2 120.7(12) . .
O1 C1 C3 120.5(11) . .
O2 C1 C3 118.5(12) . .
O4 C2 O3 125.1(13) . .
O4 C2 C5 116.4(13) . .
O3 C2 C5 118.4(12) . .
C8 C3 C4 119.7(12) . .
C8 C3 C1 117.2(12) . .
C4 C3 C1 123.0(11) . .
C5 C4 C3 119.1(11) . .
C5 C4 H4 120.5 . .
C3 C4 H4 120.5 . .
C5 C6 C7 120.7(12) . .
C5 C6 H6 119.6 . .
C7 C6 H6 119.6 . .
C6 C7 C8 118.8(11) . .
C6 C7 C9 122.0(12) . .
C8 C7 C9 118.9(12) . .
C3 C8 C7 120.8(12) . .
C3 C8 H8 119.6 . .
C7 C8 H8 119.6 . .
C6 C5 C4 120.8(12) . .
C6 C5 C2 116.8(11) . .
C4 C5 C2 122.2(12) . .
O5 C9 C7 107.8(10) . .
O5 C9 H9A 110.2 . .
C7 C9 H9A 110.2 . .
O5 C9 H9B 110.2 . .
C7 C9 H9B 110.2 . .
H9A C9 H9B 108.5 . .
O5 C10 C11 107(2) . .
O5 C10 C12 107(3) . .
C11 C10 C12 111(3) . .
O5 C10 H10A 110.4 . .
C11 C10 H10A 110.6 . .
C12 C10 H10A 110.5 . .
O5 C10 H10B 111.6 . .
C11 C10 H10B 115.4 . .
C12 C10 H10B 104.3 . .
H10A C10 H10B 6.4 . .
O5 C10' C12' 108(2) . .
O5 C10' C11 105.9(19) . .
C12' C10' C11 114(2) . .
O5 C10' H10A 114.2 . .
C12' C10' H10A 103.7 . .
C11 C10' H10A 110.6 . .
O5 C10' H10B 109.0 . .
C12' C10' H10B 109.8 . .
C11 C10' H10B 109.2 . .
H10A C10' H10B 6.6 . .
O6 C11 O7 127.5(12) . .
O6 C11 C10 112.6(17) . .
O7 C11 C10 116.5(17) . .
O6 C11 C10' 118.2(14) . .
O7 C11 C10' 113.4(15) . .
C10 C11 C10' 30.4(14) . .
C10 C12 H12A 108.8 . .
C10 C12 H12B 111.5 . .
H12A C12 H12B 109.5 . .
C10 C12 H12C 108.1 . .
H12A C12 H12C 109.5 . .
H12B C12 H12C 109.5 . .
C10' C12' H12D 110.5 . .
C10' C12' H12E 108.3 . .
H12D C12' H12E 109.5 . .
C10' C12' H12F 109.5 . .
H12D C12' H12F 109.5 . .
H12E C12' H12F 109.5 . .

loop_
_geom_bond_atom_site_label_1
_geom_bond_atom_site_label_2
_geom_bond_distance
_geom_bond_site_symmetry_2
Cd1 O3 2.213(10) 1_545
Cd1 O6 2.266(9) 4_666
Cd1 O1 2.279(9) .
Cd1 O6 2.324(9) 2_745
Cd1 O5 2.351(8) 2_745
Cd1 O2 2.526(10) .
Cd2 O4 2.188(10) 1_545
Cd2 O4 2.188(10) 3_766
Cd2 O7 2.314(9) 2_645
Cd2 O7 2.314(9) 4_666
Cd2 O1 2.371(9) .
Cd2 O1 2.371(9) 3_756
O1 C1 1.257(16) .
O2 C1 1.265(16) .
O3 C2 1.268(17) .
O3 Cd1 2.214(10) 1_565
O4 C2 1.229(17) .
O4 Cd2 2.188(10) 1_565
O5 C9 1.435(16) .
O5 C10' 1.46(3) .
O5 C10 1.47(3) .
O5 Cd1 2.351(8) 2_755
O6 C11 1.241(16) .
O6 Cd1 2.266(9) 4_465
O6 Cd1 2.324(9) 2_755
O7 C11 1.251(15) .
O7 Cd2 2.314(9) 2_655
C1 C3 1.479(18) .
C2 C5 1.526(18) .
C3 C8 1.383(17) .
C3 C4 1.397(17) .
C4 C5 1.389(17) .
C4 H4 0.9300 .
C6 C5 1.369(17) .
C6 C7 1.385(18) .
C6 H6 0.9300 .
C7 C8 1.393(18) .
C7 C9 1.512(16) .
C8 H8 0.9300 .
C9 H9A 0.9700 .
C9 H9B 0.9700 .
C10 C11 1.53(4) .
C10 C12 1.54(5) .
C10 H10A 0.9600 .
C10 H10B 0.9069 .
C10' C12' 1.50(5) .
C10' C11 1.56(3) .
C10' H10A 0.9176 .
C10' H10B 0.9600 .
C12 H12A 0.9600 .
C12 H12B 0.9600 .
C12 H12C 0.9601 .
C12' H12D 0.9600 .
C12' H12E 0.9601 .
C12' H12F 0.9600 .

loop_
_geom_torsion_atom_site_label_1
_geom_torsion_atom_site_label_2
_geom_torsion_atom_site_label_3
_geom_torsion_atom_site_label_4
_geom_torsion
_geom_torsion_site_symmetry_1
O3 Cd1 O1 C1 -172.7(8) 1_545
O6 Cd1 O1 C1 84.5(8) 4_666
O6 Cd1 O1 C1 19.3(10) 2_745
O5 Cd1 O1 C1 -67.4(9) 2_745
O2 Cd1 O1 C1 -1.9(8) .
O3 Cd1 O1 Cd2 41.0(5) 1_545
O6 Cd1 O1 Cd2 -61.8(4) 4_666
O6 Cd1 O1 Cd2 -127.0(4) 2_745
O5 Cd1 O1 Cd2 146.3(3) 2_745
O2 Cd1 O1 Cd2 -148.2(6) .
O4 Cd2 O1 C1 -170.1(13) 1_545
O4 Cd2 O1 C1 9.9(13) 3_766
O7 Cd2 O1 C1 104.9(13) 2_645
O7 Cd2 O1 C1 -75.1(13) 4_666
O4 Cd2 O1 Cd1 -45.1(4) 1_545
O4 Cd2 O1 Cd1 134.9(4) 3_766
O7 Cd2 O1 Cd1 -130.2(4) 2_645
O7 Cd2 O1 Cd1 49.8(4) 4_666
O3 Cd1 O2 C1 27.5(15) 1_545
O6 Cd1 O2 C1 -92.9(9) 4_666
O1 Cd1 O2 C1 1.9(8) .
O6 Cd1 O2 C1 -164.0(9) 2_745
O5 Cd1 O2 C1 128.5(9) 2_745
Cd1 O1 C1 O2 3.5(15) .
Cd2 O1 C1 O2 131.2(12) .
Cd1 O1 C1 C3 177.7(10) .
Cd2 O1 C1 C3 -54.7(19) .
Cd1 O2 C1 O1 -3.2(13) .
Cd1 O2 C1 C3 -177.5(11) .
Cd2 O4 C2 O3 -41(3) 1_565
Cd2 O4 C2 C5 143.1(16) 1_565
Cd1 O3 C2 O4 -5.4(19) 1_565
Cd1 O3 C2 C5 170.0(8) 1_565
O1 C1 C3 C8 -9.3(19) .
O2 C1 C3 C8 165.0(13) .
O1 C1 C3 C4 166.0(12) .
O2 C1 C3 C4 -19.7(19) .
C8 C3 C4 C5 2.8(18) .
C1 C3 C4 C5 -172.5(12) .
C5 C6 C7 C8 3.2(19) .
C5 C6 C7 C9 177.2(12) .
C4 C3 C8 C7 -2.6(19) .
C1 C3 C8 C7 172.9(11) .
C6 C7 C8 C3 -0.4(19) .
C9 C7 C8 C3 -174.5(12) .
C7 C6 C5 C4 -3.0(19) .
C7 C6 C5 C2 -178.2(12) .
C3 C4 C5 C6 0.0(18) .
C3 C4 C5 C2 174.9(12) .
O4 C2 C5 C6 8.0(18) .
O3 C2 C5 C6 -167.9(12) .
O4 C2 C5 C4 -167.1(12) .
O3 C2 C5 C4 17.0(19) .
C10' O5 C9 C7 -153.4(18) .
C10 O5 C9 C7 172(2) .
Cd1 O5 C9 C7 19.4(17) 2_755
C6 C7 C9 O5 80.9(16) .
C8 C7 C9 O5 -105.2(14) .
C9 O5 C10 C11 163.3(18) .
C10' O5 C10 C11 70(3) .
Cd1 O5 C10 C11 -40(3) 2_755
C9 O5 C10 C12 -78(3) .
C10' O5 C10 C12 -171(5) .
Cd1 O5 C10 C12 79(2) 2_755
C9 O5 C10' C12' 71(2) .
C10 O5 C10' C12' 171(5) .
Cd1 O5 C10' C12' -102.8(19) 2_755
C9 O5 C10' C11 -166.3(15) .
C10 O5 C10' C11 -66(3) .
Cd1 O5 C10' C11 20(3) 2_755
Cd1 O6 C11 O7 -2(2) 4_465
Cd1 O6 C11 O7 179.2(12) 2_755
Cd1 O6 C11 C10 156.7(17) 4_465
Cd1 O6 C11 C10 -23(2) 2_755
Cd1 O6 C11 C10' -170.1(16) 4_465
Cd1 O6 C11 C10' 11(2) 2_755
Cd2 O7 C11 O6 21(3) 2_655
Cd2 O7 C11 C10 -137(2) 2_655
Cd2 O7 C11 C10' -170.4(17) 2_655
O5 C10 C11 O6 40(3) .
C12 C10 C11 O6 -77(3) .
O5 C10 C11 O7 -159.3(18) .
C12 C10 C11 O7 84(3) .
O5 C10 C11 C10' -68(3) .
C12 C10 C11 C10' 176(5) .
O5 C10' C11 O6 -19(3) .
C12' C10' C11 O6 100(2) .
O5 C10' C11 O7 170.6(16) .
C12' C10' C11 O7 -70(3) .
O5 C10' C11 C10 68(4) .
C12' C10' C11 C10 -173(5) .
